data_4081506
loop_
_publ_author_name
'Weber, Manuel'
'Klein, Johannes E. M. N.'
'Miehlich, Burkhard'
'Frey, Wolfgang'
'Peters, Ren\'e'

_publ_section_title
;
 Monomeric Ferrocene Bis-Imidazoline Bis-Palladacycles: Variation of
 Pd--Pd Distances by an Interplay of Metallophilic, Dispersive, and
 Coulombic Interactions
;
_journal_issue 20
_journal_name_full Organometallics
_journal_page_first 5810
_journal_paper_doi 10.1021/om400360d
_journal_volume 32
_journal_year 2013
_chemical_absolute_configuration ad
_chemical_formula_moiety 'C62 H56 Fe N6 O8 Pd2 S2, 2(C F3 O3 S), 2(C2 H3 O2)'
_chemical_formula_sum 'C68 H62 F6 Fe N6 O18 Pd2 S4'
_chemical_formula_weight 1762.13
_chemical_name_systematic
; 
 ? 
;
_space_group_IT_number 154
_symmetry_cell_setting trigonal
_symmetry_space_group_name_Hall 'P 32 2"'
_symmetry_space_group_name_H-M 'P 32 2 1'
_atom_sites_solution_hydrogens geom
_atom_sites_solution_primary direct
_atom_sites_solution_secondary difmap
_audit_creation_method SHELXL-97
_cell_angle_alpha 90.00
_cell_angle_beta 90.00
_cell_angle_gamma 120.00
_cell_formula_units_Z 3
_cell_length_a 14.2110(7)
_cell_length_b 14.2110(7)
_cell_length_c 31.1139(16)
_cell_measurement_reflns_used 7411
_cell_measurement_temperature 100(2)
_cell_measurement_theta_max 28.32
_cell_measurement_theta_min 1.65
_cell_volume 5441.7(5)
_computing_cell_refinement 'Bruker APEXII Software Suite, 2008'
_computing_data_collection 'Bruker APEXII Software Suite, 2008'
_computing_data_reduction 'Bruker APEXII Software Suite, 2008'
_computing_molecular_graphics 'SHELXTL-plus, XP (Sheldrick, 1991)'
_computing_structure_refinement 'SHELXL-97 (Sheldrick, 1997)'
_computing_structure_solution 'SHELXS-97 (Sheldrick, 1990)'
_diffrn_ambient_temperature 100(2)
_diffrn_measured_fraction_theta_full 0.995
_diffrn_measured_fraction_theta_max 0.995
_diffrn_measurement_device_type 'Bruker Kappa APEXII Duo'
_diffrn_measurement_method 'Omega + Phi Scans'
_diffrn_radiation_monochromator Triumph
_diffrn_radiation_source 'fine-focus sealed tube'
_diffrn_radiation_type MoK\a
_diffrn_radiation_wavelength 0.71073
_diffrn_reflns_av_R_equivalents 0.0323
_diffrn_reflns_av_sigmaI/netI 0.0262
_diffrn_reflns_limit_h_max 18
_diffrn_reflns_limit_h_min -15
_diffrn_reflns_limit_k_max 18
_diffrn_reflns_limit_k_min -18
_diffrn_reflns_limit_l_max 41
_diffrn_reflns_limit_l_min -41
_diffrn_reflns_number 60396
_diffrn_reflns_theta_full 28.32
_diffrn_reflns_theta_max 28.32
_diffrn_reflns_theta_min 1.65
_diffrn_standards_decay_% 0
_diffrn_standards_interval_count 0
_diffrn_standards_number 0
_exptl_absorpt_coefficient_mu 0.891
_exptl_absorpt_correction_T_max 0.8625
_exptl_absorpt_correction_T_min 0.7292
_exptl_absorpt_correction_type numerical
_exptl_absorpt_process_details 'Blessing, 1995'
_exptl_crystal_colour red
_exptl_crystal_density_diffrn 1.613
_exptl_crystal_density_method 'not measured'
_exptl_crystal_description prism
_exptl_crystal_F_000 2676
_exptl_crystal_size_max 0.28
_exptl_crystal_size_mid 0.26
_exptl_crystal_size_min 0.23
_refine_diff_density_max 2.087
_refine_diff_density_min -1.411
_refine_diff_density_rms 0.136
_refine_ls_abs_structure_details 'Flack H D (1983), Acta Cryst. A39, 876-881'
_refine_ls_abs_structure_Flack 0.00(4)
_refine_ls_extinction_method none
_refine_ls_goodness_of_fit_ref 1.043
_refine_ls_hydrogen_treatment constr
_refine_ls_matrix_type full
_refine_ls_number_parameters 560
_refine_ls_number_reflns 8988
_refine_ls_number_restraints 175
_refine_ls_restrained_S_all 1.060
_refine_ls_R_factor_all 0.0990
_refine_ls_R_factor_gt 0.0782
_refine_ls_shift/su_max 0.000
_refine_ls_shift/su_mean 0.000
_refine_ls_structure_factor_coef Fsqd
_refine_ls_weighting_details 'calc w=1/[\s^2^(Fo^2^)+(0.0530P)^2^+30.8592P] where P=(Fo^2^+2Fc^2^)/3'
_refine_ls_weighting_scheme calc
_refine_ls_wR_factor_gt 0.1722
_refine_ls_wR_factor_ref 0.1836
_reflns_number_gt 7411
_reflns_number_total 8988
_reflns_threshold_expression >2sigma(I)
_cod_data_source_file om400360d_si_003.cif
_cod_data_source_block s1926lm2
_cod_database_code 4081506

loop_
_symmetry_equiv_pos_as_xyz
'x, y, z'
'-y, x-y, z+2/3'
'-x+y, -x, z+1/3'
'y, x, -z'
'x-y, -y, -z+1/3'
'-x, -x+y, -z+2/3'

loop_
_atom_site_label
_atom_site_type_symbol
_atom_site_fract_x
_atom_site_fract_y
_atom_site_fract_z
_atom_site_U_iso_or_equiv
_atom_site_adp_type
_atom_site_occupancy
_atom_site_symmetry_multiplicity
_atom_site_calc_flag
_atom_site_refinement_flags
_atom_site_disorder_assembly
_atom_site_disorder_group
Pd1 Pd 0.16055(5) 0.21634(5) 0.045731(17) 0.05166(17) Uani 1 1 d . . .
Fe1 Fe -0.03090(11) -0.03090(11) 0.0000 0.0420(3) Uani 1 2 d S . .
S1 S -0.26434(17) 0.12207(17) 0.04394(6) 0.0490(4) Uani 1 1 d . . .
N1 N 0.0352(5) 0.2424(5) 0.03207(18) 0.0467(15) Uani 1 1 d . . .
O1 O -0.3064(5) 0.0073(5) 0.0417(2) 0.0611(15) Uani 1 1 d . . .
C1 C 0.0393(6) 0.0686(7) 0.0524(2) 0.0436(16) Uani 1 1 d . . .
C2 C -0.0667(6) 0.0555(6) 0.0427(2) 0.0449(17) Uani 1 1 d . . .
N2 N -0.1420(6) 0.1794(6) 0.02099(18) 0.0483(15) Uani 1 1 d . . .
O2 O -0.3188(6) 0.1704(6) 0.02333(19) 0.0687(18) Uani 1 1 d . . .
C3 C -0.1471(7) -0.0597(6) 0.0448(2) 0.0454(17) Uani 1 1 d . . .
H3 H -0.2228 -0.0930 0.0392 0.055 Uiso 1 1 calc R . .
C4 C -0.0874(8) -0.1119(7) 0.0570(2) 0.053(2) Uani 1 1 d . . .
H4 H -0.1190 -0.1879 0.0617 0.064 Uiso 1 1 calc R . .
C5 C 0.0232(8) -0.0371(6) 0.0610(2) 0.0500(18) Uani 1 1 d . . .
H5 H 0.0782 -0.0536 0.0683 0.060 Uiso 1 1 calc R . .
C6 C -0.0620(7) 0.1561(6) 0.03188(19) 0.0433(17) Uani 1 1 d . . .
C7 C -0.0863(8) 0.2988(6) 0.0107(2) 0.053(2) Uani 1 1 d . . .
H7 H -0.1157 0.3347 0.0298 0.064 Uiso 1 1 calc R . .
C8 C 0.0352(7) 0.3410(6) 0.0223(2) 0.0483(18) Uani 1 1 d . . .
H8 H 0.0812 0.3753 -0.0037 0.058 Uiso 1 1 calc R . .
C9 C -0.2400(6) 0.1652(6) 0.0972(2) 0.0429(15) Uani 1 1 d . . .
C10 C -0.2587(6) 0.2457(6) 0.1114(2) 0.0446(16) Uani 1 1 d . . .
H10 H -0.2866 0.2782 0.0924 0.054 Uiso 1 1 calc R . .
C11 C -0.2361(7) 0.2794(7) 0.1543(2) 0.0541(19) Uani 1 1 d . . .
H11 H -0.2483 0.3355 0.1644 0.065 Uiso 1 1 calc R . .
C12 C -0.1963(7) 0.2320(7) 0.1820(2) 0.056(2) Uani 1 1 d . . .
C13 C -0.1784(8) 0.1513(8) 0.1674(3) 0.060(2) Uani 1 1 d . . .
H13 H -0.1506 0.1191 0.1866 0.072 Uiso 1 1 calc R . .
C14 C -0.2000(8) 0.1162(7) 0.1255(2) 0.0536(19) Uani 1 1 d . . .
H14 H -0.1880 0.0596 0.1158 0.064 Uiso 1 1 calc R . .
C15 C -0.1745(10) 0.2684(9) 0.2286(3) 0.077(3) Uani 1 1 d . . .
H15A H -0.2135 0.2052 0.2474 0.116 Uiso 1 1 calc R . .
H15B H -0.1995 0.3202 0.2340 0.116 Uiso 1 1 calc R . .
H15C H -0.0963 0.3033 0.2343 0.116 Uiso 1 1 calc R . .
C16 C 0.0807(9) 0.4190(7) 0.0596(3) 0.067(3) Uani 1 1 d . . .
C17 C 0.0476(7) 0.3852(7) 0.1016(2) 0.055(2) Uani 1 1 d . . .
H17 H -0.0025 0.3109 0.1074 0.066 Uiso 1 1 calc R . .
C18 C 0.0882(10) 0.4607(10) 0.1353(3) 0.082(3) Uani 1 1 d . . .
H18 H 0.0628 0.4399 0.1639 0.098 Uiso 1 1 calc R . .
C19 C 0.1689(11) 0.5701(9) 0.1252(3) 0.085(3) Uani 1 1 d . . .
H19 H 0.1989 0.6222 0.1477 0.102 Uiso 1 1 calc R . .
C20 C 0.2033(11) 0.6009(9) 0.0844(4) 0.087(4) Uani 1 1 d . . .
H20 H 0.2549 0.6748 0.0787 0.104 Uiso 1 1 calc R . .
C21 C 0.1640(9) 0.5247(7) 0.0495(3) 0.062(2) Uani 1 1 d . . .
H21 H 0.1925 0.5445 0.0213 0.075 Uiso 1 1 calc R . .
C22 C -0.1005(7) 0.3204(7) -0.0358(2) 0.0451(17) Uani 1 1 d . . .
C23 C -0.1282(7) 0.2446(7) -0.0678(2) 0.0470(17) Uani 1 1 d . . .
H23 H -0.1445 0.1732 -0.0603 0.056 Uiso 1 1 calc R . .
C24 C -0.1332(7) 0.2684(7) -0.1102(2) 0.052(2) Uani 1 1 d . . .
H24 H -0.1508 0.2149 -0.1318 0.062 Uiso 1 1 calc R . .
C25 C -0.1114(8) 0.3753(8) -0.1213(2) 0.056(2) Uani 1 1 d . . .
H25 H -0.1159 0.3931 -0.1504 0.068 Uiso 1 1 calc R . .
C26 C -0.0845(7) 0.4502(8) -0.0902(2) 0.0497(17) Uani 1 1 d . . .
H26 H -0.0683 0.5217 -0.0974 0.060 Uiso 1 1 calc R . .
C27 C -0.0804(7) 0.4229(7) -0.0473(2) 0.052(2) Uani 1 1 d . . .
H27 H -0.0635 0.4759 -0.0255 0.063 Uiso 1 1 calc R . .
N3 N 0.2741(6) 0.1824(7) 0.0659(2) 0.062(2) Uani 1 1 d . . .
C28 C 0.3478(8) 0.1736(7) 0.0784(3) 0.057(2) Uani 1 1 d . . .
C29 C 0.4397(10) 0.1740(10) 0.0948(4) 0.091(4) Uani 1 1 d . . .
H29A H 0.4910 0.2465 0.1058 0.136 Uiso 1 1 calc R . .
H29B H 0.4744 0.1549 0.0718 0.136 Uiso 1 1 calc R . .
H29C H 0.4180 0.1208 0.1181 0.136 Uiso 1 1 calc R . .
O3 O 0.2829(6) 0.3785(6) 0.0323(2) 0.080(2) Uani 1 1 d . A .
C30 C 0.3373(14) 0.4430(11) 0.0533(5) 0.120(5) Uani 1 1 d DU . .
O4 O 0.3501(17) 0.4400(16) 0.1003(5) 0.190(7) Uani 0.50 1 d PDU A 1
C31 C 0.4253(11) 0.5433(10) 0.0363(4) 0.132(5) Uani 0.50 1 d PDU A 1
H31A H 0.4506 0.5287 0.0092 0.198 Uiso 0.50 1 calc PR A 1
H31B H 0.4853 0.5745 0.0570 0.198 Uiso 0.50 1 calc PR A 1
H31C H 0.3996 0.5948 0.0313 0.198 Uiso 0.50 1 calc PR A 1
O4A O 0.4253(11) 0.5433(10) 0.0363(4) 0.132(5) Uani 0.50 1 d PU A 2
C31A C 0.3501(17) 0.4400(16) 0.1003(5) 0.190(7) Uani 0.50 1 d PU A 2
H31D H 0.3924 0.5144 0.1113 0.286 Uiso 0.50 1 calc PR A 2
H31E H 0.3881 0.4001 0.1068 0.286 Uiso 0.50 1 calc PR A 2
H31F H 0.2783 0.4036 0.1139 0.286 Uiso 0.50 1 calc PR A 2
O6 O 0.4199(7) 0.6648(9) -0.1049(3) 0.125(4) Uani 1 1 d D . .
S2 S 0.4783(5) 0.6554(5) -0.07166(13) 0.0928(14) Uani 0.70 1 d PD B 3
O5 O 0.4115(8) 0.5620(7) -0.0505(3) 0.085(3) Uani 0.70 1 d PD B 3
O7 O 0.5890(10) 0.6777(18) -0.0821(6) 0.142(6) Uani 0.70 1 d PDU B 3
C32 C 0.5219(18) 0.747(2) -0.0425(6) 0.154(10) Uani 0.70 1 d PDU B 3
F1 F 0.5727(12) 0.7550(13) -0.0036(5) 0.131(5) Uani 0.70 1 d PDU B 3
F2 F 0.5767(17) 0.8544(17) -0.0563(7) 0.193(7) Uani 0.70 1 d PDU B 3
F3 F 0.4406(17) 0.7567(16) -0.0224(6) 0.191(7) Uani 0.70 1 d PDU B 3
S2A S 0.5352(9) 0.7504(10) -0.0970(4) 0.103(3) Uani 0.30 1 d PDU B 4
O5A O 0.551(3) 0.828(2) -0.1308(9) 0.126(11) Uani 0.30 1 d PDU B 4
O7A O 0.6327(18) 0.743(3) -0.0921(10) 0.084(7) Uani 0.30 1 d PDU B 4
C32A C 0.5777(18) 0.8493(18) -0.0550(7) 0.154(10) Uani 0.30 1 d PDU B 4
F1A F 0.671(2) 0.943(2) -0.0647(8) 0.107(8) Uani 0.30 1 d PDU B 4
F2A F 0.4979(18) 0.8700(19) -0.0525(7) 0.085(5) Uani 0.30 1 d PDU B 4
F3A F 0.579(2) 0.814(2) -0.0165(8) 0.100(8) Uani 0.30 1 d PDU B 4
C1S C 0.0518(17) 0.0601(17) 0.1665(5) 0.067(5) Uani 0.50 1 d PU . 5
C2S C 0.1156(8) 0.0000 0.1667 0.064(3) Uani 1 2 d SU . 5
H2S1 H 0.0639 -0.0764 0.1663 0.096 Uiso 0.50 1 d P C 5
H2S2 H 0.1616 0.0188 0.1418 0.096 Uiso 0.50 1 d P D 5
H2S3 H 0.1599 0.0173 0.1921 0.096 Uiso 0.50 1 d P E 5
O1S O -0.0403(6) 0.0000 0.1667 0.067(2) Uani 1 2 d SU . 5
O2S O 0.0919(19) 0.175(2) 0.1668(7) 0.102(7) Uani 0.50 1 d PU . 5
C1X C 0.196(2) 0.247(2) 0.1685(8) 0.086(6) Uani 0.50 1 d PDU F 6
C2X C 0.281(3) 0.367(2) 0.1603(14) 0.161(15) Uani 0.50 1 d PDU F 6
H2X1 H 0.2637 0.4145 0.1728 0.241 Uiso 0.50 1 d P G 6
H2X2 H 0.3109 0.3767 0.1340 0.241 Uiso 0.50 1 d P H 6
H2X3 H 0.3493 0.3750 0.1822 0.241 Uiso 0.50 1 d P I 6
O1X O 0.2325(13) 0.1852(14) 0.1698(5) 0.085(4) Uani 0.50 1 d PU F 6
O2X O 0.0956(17) 0.2259(16) 0.1669(7) 0.086(5) Uani 0.50 1 d PU F 6

loop_
_atom_site_aniso_label
_atom_site_aniso_U_11
_atom_site_aniso_U_22
_atom_site_aniso_U_33
_atom_site_aniso_U_23
_atom_site_aniso_U_13
_atom_site_aniso_U_12
Pd1 0.0551(4) 0.0575(4) 0.0262(2) -0.0016(2) -0.0072(2) 0.0160(3)
Fe1 0.0489(6) 0.0489(6) 0.0254(6) -0.0036(3) 0.0036(3) 0.0224(7)
S1 0.0560(11) 0.0508(11) 0.0396(9) -0.0078(8) -0.0076(8) 0.0262(9)
N1 0.055(4) 0.048(4) 0.025(2) -0.004(2) -0.007(2) 0.017(3)
O1 0.049(3) 0.054(3) 0.068(4) -0.013(3) 0.004(3) 0.017(3)
C1 0.049(4) 0.056(4) 0.024(3) -0.012(3) -0.002(2) 0.025(4)
C2 0.049(4) 0.053(4) 0.027(3) -0.008(3) 0.007(3) 0.021(3)
N2 0.070(4) 0.048(4) 0.027(3) -0.007(2) -0.007(3) 0.029(3)
O2 0.079(4) 0.095(5) 0.050(3) -0.019(3) -0.022(3) 0.057(4)
C3 0.059(4) 0.039(4) 0.031(3) 0.003(3) 0.016(3) 0.019(3)
C4 0.083(6) 0.047(4) 0.033(4) 0.003(3) 0.013(4) 0.034(4)
C5 0.073(6) 0.052(4) 0.027(3) -0.003(3) -0.003(3) 0.032(4)
C6 0.062(5) 0.045(4) 0.020(3) -0.003(3) 0.001(3) 0.025(4)
C7 0.095(7) 0.049(4) 0.022(3) -0.003(3) -0.001(3) 0.041(5)
C8 0.064(5) 0.037(4) 0.026(3) -0.002(3) -0.016(3) 0.011(3)
C9 0.046(4) 0.034(3) 0.039(3) -0.002(3) -0.003(3) 0.013(3)
C10 0.050(4) 0.042(4) 0.038(3) 0.002(3) 0.001(3) 0.020(3)
C11 0.061(5) 0.044(4) 0.046(4) -0.006(3) 0.010(4) 0.017(4)
C12 0.057(5) 0.061(5) 0.034(3) 0.002(3) 0.005(3) 0.018(4)
C13 0.066(5) 0.070(6) 0.040(4) 0.018(4) 0.006(4) 0.031(5)
C14 0.070(5) 0.058(5) 0.040(4) 0.002(3) 0.002(4) 0.038(4)
C15 0.097(8) 0.090(7) 0.032(4) -0.011(4) -0.004(4) 0.036(6)
C16 0.113(8) 0.035(4) 0.040(4) -0.009(3) -0.035(5) 0.028(5)
C17 0.064(5) 0.061(5) 0.033(3) -0.016(3) -0.012(3) 0.026(4)
C18 0.106(8) 0.092(8) 0.047(5) -0.037(5) -0.040(5) 0.049(7)
C19 0.124(10) 0.058(6) 0.062(6) -0.021(5) -0.020(6) 0.036(7)
C20 0.110(9) 0.052(6) 0.091(8) -0.018(5) -0.037(7) 0.035(6)
C21 0.094(7) 0.049(5) 0.048(4) 0.004(4) -0.010(4) 0.039(5)
C22 0.063(5) 0.055(4) 0.024(3) -0.001(3) -0.003(3) 0.035(4)
C23 0.064(5) 0.059(5) 0.032(3) -0.010(3) -0.008(3) 0.042(4)
C24 0.064(5) 0.068(5) 0.029(3) -0.015(3) -0.009(3) 0.037(4)
C25 0.066(5) 0.082(6) 0.028(3) 0.005(4) 0.000(3) 0.042(5)
C26 0.053(4) 0.064(5) 0.033(3) 0.007(3) -0.005(3) 0.030(4)
C27 0.072(6) 0.048(4) 0.033(3) -0.005(3) -0.005(3) 0.027(4)
N3 0.063(4) 0.071(5) 0.031(3) -0.005(3) -0.010(3) 0.018(4)
C28 0.061(5) 0.043(4) 0.049(4) -0.002(3) -0.007(4) 0.013(4)
C29 0.099(9) 0.088(8) 0.083(7) -0.017(6) -0.051(7) 0.045(7)
O3 0.077(5) 0.067(4) 0.060(4) -0.002(3) -0.023(3) 0.010(4)
C30 0.135(9) 0.096(8) 0.104(8) -0.003(7) 0.011(7) 0.039(7)
O4 0.197(10) 0.186(9) 0.177(9) 0.002(6) 0.000(6) 0.087(7)
C31 0.143(7) 0.121(7) 0.128(7) 0.007(5) -0.007(6) 0.063(6)
O4A 0.143(7) 0.121(7) 0.128(7) 0.007(5) -0.007(6) 0.063(6)
C31A 0.197(10) 0.186(9) 0.177(9) 0.002(6) 0.000(6) 0.087(7)
O6 0.095(7) 0.140(9) 0.164(10) -0.010(8) -0.006(7) 0.078(7)
S2 0.130(4) 0.120(4) 0.058(2) -0.010(2) -0.008(2) 0.085(4)
O5 0.064(6) 0.075(6) 0.081(7) -0.023(5) -0.026(5) 0.008(5)
O7 0.113(9) 0.179(11) 0.160(10) 0.013(8) 0.011(7) 0.092(8)
C32 0.154(11) 0.151(11) 0.146(11) 0.005(6) -0.013(6) 0.068(7)
F1 0.124(7) 0.135(8) 0.110(7) -0.003(6) -0.019(6) 0.048(6)
F2 0.205(10) 0.174(10) 0.182(10) 0.004(7) -0.018(7) 0.081(7)
F3 0.203(10) 0.189(9) 0.187(9) -0.020(7) 0.002(7) 0.103(7)
S2A 0.113(7) 0.107(6) 0.095(6) 0.012(5) 0.010(5) 0.059(5)
O5A 0.127(12) 0.132(12) 0.121(12) 0.008(6) -0.001(6) 0.066(8)
O7A 0.080(10) 0.085(10) 0.091(10) -0.002(7) -0.004(7) 0.045(7)
C32A 0.154(11) 0.151(11) 0.146(11) 0.005(6) -0.013(6) 0.068(7)
F1A 0.103(10) 0.108(10) 0.116(11) -0.010(7) 0.000(7) 0.057(7)
F2A 0.074(8) 0.092(8) 0.089(8) -0.025(7) 0.004(6) 0.042(6)
F3A 0.100(10) 0.099(10) 0.091(10) -0.002(7) -0.015(7) 0.043(7)
C1S 0.074(9) 0.077(9) 0.028(5) 0.008(6) 0.003(6) 0.023(7)
C2S 0.055(4) 0.120(8) 0.038(5) 0.003(5) 0.002(3) 0.060(4)
O1S 0.060(3) 0.098(6) 0.057(4) 0.002(4) 0.001(2) 0.049(3)
O2S 0.100(10) 0.109(11) 0.085(9) 0.005(8) -0.005(7) 0.043(8)
C1X 0.084(10) 0.092(10) 0.076(9) -0.007(8) -0.013(8) 0.039(8)
C2X 0.159(18) 0.160(17) 0.163(18) -0.005(10) -0.003(10) 0.079(11)
O1X 0.080(7) 0.116(9) 0.072(7) 0.010(6) -0.010(6) 0.058(7)
O2X 0.086(9) 0.084(9) 0.097(9) -0.002(8) -0.007(7) 0.049(8)

loop_
_atom_type_symbol
_atom_type_description
_atom_type_scat_dispersion_real
_atom_type_scat_dispersion_imag
_atom_type_scat_source
C C 0.0033 0.0016 'International Tables Vol C Tables 4.2.6.8 and 6.1.1.4'
H H 0.0000 0.0000 'International Tables Vol C Tables 4.2.6.8 and 6.1.1.4'
N N 0.0061 0.0033 'International Tables Vol C Tables 4.2.6.8 and 6.1.1.4'
O O 0.0106 0.0060 'International Tables Vol C Tables 4.2.6.8 and 6.1.1.4'
S S 0.1246 0.1234 'International Tables Vol C Tables 4.2.6.8 and 6.1.1.4'
F F 0.0171 0.0103 'International Tables Vol C Tables 4.2.6.8 and 6.1.1.4'
Fe Fe 0.3463 0.8444 'International Tables Vol C Tables 4.2.6.8 and 6.1.1.4'
Pd Pd -0.9988 1.0072 'International Tables Vol C Tables 4.2.6.8 and 6.1.1.4'

loop_
_geom_angle_atom_site_label_1
_geom_angle_atom_site_label_2
_geom_angle_atom_site_label_3
_geom_angle
_geom_angle_site_symmetry_1
_geom_angle_site_symmetry_3
C1 Pd1 N3 95.3(3) . .
C1 Pd1 N1 80.5(3) . .
N3 Pd1 N1 172.9(3) . .
C1 Pd1 O3 173.5(3) . .
N3 Pd1 O3 90.1(3) . .
N1 Pd1 O3 94.5(3) . .
C1 Pd1 Pd1 91.35(18) . 4
N3 Pd1 Pd1 83.6(2) . 4
N1 Pd1 Pd1 102.10(16) . 4
O3 Pd1 Pd1 85.6(2) . 4
C2 Fe1 C2 159.7(4) . 4
C2 Fe1 C3 157.4(3) . 4
C2 Fe1 C3 41.8(3) 4 4
C2 Fe1 C3 41.8(3) . .
C2 Fe1 C3 157.4(3) 4 .
C3 Fe1 C3 119.3(4) 4 .
C2 Fe1 C4 122.7(3) . 4
C2 Fe1 C4 68.2(3) 4 4
C3 Fe1 C4 41.0(3) 4 4
C3 Fe1 C4 105.8(3) . 4
C2 Fe1 C4 68.2(3) . .
C2 Fe1 C4 122.7(3) 4 .
C3 Fe1 C4 105.8(3) 4 .
C3 Fe1 C4 41.0(3) . .
C4 Fe1 C4 122.9(5) 4 .
C2 Fe1 C1 122.8(3) . 4
C2 Fe1 C1 41.6(3) 4 4
C3 Fe1 C1 70.3(3) 4 4
C3 Fe1 C1 158.3(3) . 4
C4 Fe1 C1 67.7(3) 4 4
C4 Fe1 C1 160.0(4) . 4
C2 Fe1 C1 41.6(3) . .
C2 Fe1 C1 122.8(3) 4 .
C3 Fe1 C1 158.3(3) 4 .
C3 Fe1 C1 70.3(3) . .
C4 Fe1 C1 160.0(4) 4 .
C4 Fe1 C1 67.7(3) . .
C1 Fe1 C1 108.4(4) 4 .
C2 Fe1 C5 107.7(3) . 4
C2 Fe1 C5 68.7(3) 4 4
C3 Fe1 C5 69.2(3) 4 4
C3 Fe1 C5 121.4(3) . 4
C4 Fe1 C5 39.7(3) 4 4
C4 Fe1 C5 158.0(4) . 4
C1 Fe1 C5 40.5(3) 4 4
C1 Fe1 C5 124.6(3) . 4
C2 Fe1 C5 68.7(3) . .
C2 Fe1 C5 107.7(3) 4 .
C3 Fe1 C5 121.4(3) 4 .
C3 Fe1 C5 69.2(3) . .
C4 Fe1 C5 158.0(4) 4 .
C4 Fe1 C5 39.7(3) . .
C1 Fe1 C5 124.6(3) 4 .
C1 Fe1 C5 40.5(3) . .
C5 Fe1 C5 161.0(5) 4 .
O2 S1 O1 120.8(4) . .
O2 S1 N2 105.0(4) . .
O1 S1 N2 106.0(3) . .
O2 S1 C9 108.7(4) . .
O1 S1 C9 110.1(4) . .
N2 S1 C9 105.1(3) . .
C6 N1 C8 113.4(7) . .
C6 N1 Pd1 116.1(6) . .
C8 N1 Pd1 130.5(5) . .
C5 C1 C2 107.1(7) . .
C5 C1 Pd1 138.0(6) . .
C2 C1 Pd1 114.7(6) . .
C5 C1 Fe1 70.0(4) . .
C2 C1 Fe1 68.4(4) . .
Pd1 C1 Fe1 121.2(3) . .
C6 C2 C1 113.0(7) . .
C6 C2 C3 138.5(8) . .
C1 C2 C3 108.4(7) . .
C6 C2 Fe1 123.1(5) . .
C1 C2 Fe1 70.1(4) . .
C3 C2 Fe1 69.1(4) . .
C6 N2 C7 107.0(7) . .
C6 N2 S1 124.2(5) . .
C7 N2 S1 118.2(6) . .
C4 C3 C2 105.1(7) . .
C4 C3 Fe1 69.8(4) . .
C2 C3 Fe1 69.0(4) . .
C4 C3 H3 127.5 . .
C2 C3 H3 127.5 . .
Fe1 C3 H3 125.3 . .
C5 C4 C3 111.3(7) . .
C5 C4 Fe1 71.0(4) . .
C3 C4 Fe1 69.3(4) . .
C5 C4 H4 124.4 . .
C3 C4 H4 124.4 . .
Fe1 C4 H4 127.1 . .
C4 C5 C1 108.2(8) . .
C4 C5 Fe1 69.4(4) . .
C1 C5 Fe1 69.5(4) . .
C4 C5 H5 125.9 . .
C1 C5 H5 125.9 . .
Fe1 C5 H5 126.8 . .
N1 C6 N2 112.8(7) . .
N1 C6 C2 115.6(8) . .
N2 C6 C2 131.6(8) . .
N2 C7 C22 112.5(6) . .
N2 C7 C8 103.9(6) . .
C22 C7 C8 112.1(7) . .
N2 C7 H7 109.4 . .
C22 C7 H7 109.4 . .
C8 C7 H7 109.4 . .
N1 C8 C16 110.2(6) . .
N1 C8 C7 102.4(6) . .
C16 C8 C7 116.4(8) . .
N1 C8 H8 109.2 . .
C16 C8 H8 109.2 . .
C7 C8 H8 109.2 . .
C10 C9 C14 120.3(7) . .
C10 C9 S1 120.9(6) . .
C14 C9 S1 118.7(6) . .
C9 C10 C11 119.1(7) . .
C9 C10 H10 120.5 . .
C11 C10 H10 120.5 . .
C12 C11 C10 120.7(8) . .
C12 C11 H11 119.7 . .
C10 C11 H11 119.7 . .
C13 C12 C11 119.7(7) . .
C13 C12 C15 120.6(8) . .
C11 C12 C15 119.7(9) . .
C12 C13 C14 121.1(8) . .
C12 C13 H13 119.5 . .
C14 C13 H13 119.5 . .
C13 C14 C9 119.1(8) . .
C13 C14 H14 120.4 . .
C9 C14 H14 120.4 . .
C12 C15 H15A 109.5 . .
C12 C15 H15B 109.5 . .
H15A C15 H15B 109.5 . .
C12 C15 H15C 109.5 . .
H15A C15 H15C 109.5 . .
H15B C15 H15C 109.5 . .
C17 C16 C21 122.5(7) . .
C17 C16 C8 121.4(8) . .
C21 C16 C8 115.8(8) . .
C16 C17 C18 119.9(9) . .
C16 C17 H17 120.0 . .
C18 C17 H17 120.0 . .
C17 C18 C19 118.0(10) . .
C17 C18 H18 121.0 . .
C19 C18 H18 121.0 . .
C20 C19 C18 121.3(9) . .
C20 C19 H19 119.3 . .
C18 C19 H19 119.3 . .
C19 C20 C21 121.7(10) . .
C19 C20 H20 119.2 . .
C21 C20 H20 119.2 . .
C16 C21 C20 116.1(9) . .
C16 C21 H21 122.0 . .
C20 C21 H21 122.0 . .
C23 C22 C27 117.9(7) . .
C23 C22 C7 123.3(7) . .
C27 C22 C7 118.7(6) . .
C22 C23 C24 122.2(8) . .
C22 C23 H23 118.9 . .
C24 C23 H23 118.9 . .
C23 C24 C25 118.9(7) . .
C23 C24 H24 120.6 . .
C25 C24 H24 120.6 . .
C26 C25 C24 119.4(7) . .
C26 C25 H25 120.3 . .
C24 C25 H25 120.3 . .
C25 C26 C27 120.1(8) . .
C25 C26 H26 120.0 . .
C27 C26 H26 120.0 . .
C22 C27 C26 121.5(7) . .
C22 C27 H27 119.3 . .
C26 C27 H27 119.3 . .
C28 N3 Pd1 173.1(8) . .
N3 C28 C29 174.3(10) . .
C28 C29 H29A 109.5 . .
C28 C29 H29B 109.5 . .
H29A C29 H29B 109.5 . .
C28 C29 H29C 109.5 . .
H29A C29 H29C 109.5 . .
H29B C29 H29C 109.5 . .
C30 O3 Pd1 131.0(9) . .
O3 C30 C31 121.2(14) . .
O3 C30 O4 128.6(14) . .
C31 C30 O4 109.3(14) . .
C30 O4 H2X2 142.7 . .
C30 C31 H31A 109.5 . .
C30 C31 H31B 109.5 . .
H31A C31 H31B 109.5 . .
C30 C31 H31C 109.5 . .
H31A C31 H31C 109.5 . .
H31B C31 H31C 109.5 . .
S2 O6 S2A 59.0(6) . .
O5 S2 O6 107.4(8) . .
O5 S2 C32 110.7(10) . .
O6 S2 C32 113.0(10) . .
O5 S2 O7 117.8(10) . .
O6 S2 O7 116.3(9) . .
C32 S2 O7 90.9(13) . .
F3 C32 F2 94(2) . .
F3 C32 F1 91.4(18) . .
F2 C32 F1 101(2) . .
F3 C32 S2 111.6(17) . .
F2 C32 S2 123.3(17) . .
F1 C32 S2 126(2) . .
O7A S2A O5A 110(2) . .
O7A S2A O6 130.9(16) . .
O5A S2A O6 100.8(18) . .
O7A S2A C32A 91.3(15) . .
O5A S2A C32A 93.8(19) . .
O6 S2A C32A 124.3(11) . .
F3A C32A F2A 103(2) . .
F3A C32A F1A 112.6(14) . .
F2A C32A F1A 109(2) . .
F3A C32A S2A 115(2) . .
F2A C32A S2A 103.3(14) . .
F1A C32A S2A 112.7(19) . .
O1S C1S O2S 120(2) . .
O1S C1S C1S 50.0(12) . 5
O2S C1S C1S 170.2(13) . 5
O1S C1S C2S 111.0(16) . .
O2S C1S C2S 128.8(17) . .
C1S C1S C2S 61.0(8) 5 .
C1S C2S C1S 58.0(15) 5 .
C1S C2S H2S1 49.5 5 .
C1S C2S H2S1 107.5 . .
C1S C2S H2S2 126.3 5 .
C1S C2S H2S2 110.7 . .
H2S1 C2S H2S2 109.6 . .
C1S C2S H2S3 124.4 5 .
C1S C2S H2S3 110.8 . .
H2S1 C2S H2S3 109.3 . .
H2S2 C2S H2S3 108.9 . .
C1S O1S C1S 80(2) . 5
O1X C1X O2X 130(2) . .
O1X C1X C2X 115(3) . .
O2X C1X C2X 114(3) . .
C1X C2X H2X1 113.7 . .
C1X C2X H2X2 111.5 . .
H2X1 C2X H2X2 124.0 . .
C1X C2X H2X3 99.3 . .
H2X1 C2X H2X3 101.6 . .
H2X2 C2X H2X3 102.0 . .

loop_
_geom_bond_atom_site_label_1
_geom_bond_atom_site_label_2
_geom_bond_distance
_geom_bond_site_symmetry_2
Pd1 C1 1.950(8) .
Pd1 N3 2.003(9) .
Pd1 N1 2.036(7) .
Pd1 O3 2.121(7) .
Pd1 Pd1 3.1597(12) 4
Fe1 C2 2.037(7) .
Fe1 C2 2.038(7) 4
Fe1 C3 2.039(7) 4
Fe1 C3 2.039(7) .
Fe1 C4 2.046(7) 4
Fe1 C4 2.046(7) .
Fe1 C1 2.060(6) 4
Fe1 C1 2.060(6) .
Fe1 C5 2.067(7) 4
Fe1 C5 2.067(7) .
S1 O2 1.419(6) .
S1 O1 1.431(6) .
S1 N2 1.668(8) .
S1 C9 1.739(7) .
N1 C6 1.311(10) .
N1 C8 1.434(10) .
C1 C5 1.427(11) .
C1 C2 1.454(11) .
C2 C6 1.438(11) .
C2 C3 1.456(10) .
N2 C6 1.375(10) .
N2 C7 1.506(10) .
C3 C4 1.429(12) .
C3 H3 0.9500 .
C4 C5 1.395(12) .
C4 H4 0.9500 .
C5 H5 0.9500 .
C7 C22 1.516(9) .
C7 C8 1.561(12) .
C7 H7 1.0000 .
C8 C16 1.509(10) .
C8 H8 1.0000 .
C9 C10 1.372(11) .
C9 C14 1.407(11) .
C10 C11 1.399(10) .
C10 H10 0.9500 .
C11 C12 1.377(12) .
C11 H11 0.9500 .
C12 C13 1.370(13) .
C12 C15 1.517(11) .
C13 C14 1.376(11) .
C13 H13 0.9500 .
C14 H14 0.9500 .
C15 H15A 0.9800 .
C15 H15B 0.9800 .
C15 H15C 0.9800 .
C16 C17 1.390(12) .
C16 C21 1.406(13) .
C17 C18 1.401(11) .
C17 H17 0.9500 .
C18 C19 1.431(17) .
C18 H18 0.9500 .
C19 C20 1.354(16) .
C19 H19 0.9500 .
C20 C21 1.434(13) .
C20 H20 0.9500 .
C21 H21 0.9500 .
C22 C23 1.370(10) .
C22 C27 1.383(11) .
C23 C24 1.372(10) .
C23 H23 0.9500 .
C24 C25 1.432(12) .
C24 H24 0.9500 .
C25 C26 1.343(12) .
C25 H25 0.9500 .
C26 C27 1.401(10) .
C26 H26 0.9500 .
C27 H27 0.9500 .
N3 C28 1.179(12) .
C28 C29 1.399(14) .
C29 H29A 0.9800 .
C29 H29B 0.9800 .
C29 H29C 0.9800 .
O3 C30 1.075(15) .
C30 C31 1.447(9) .
C30 O4 1.477(10) .
O4 H2X2 1.3105 .
C31 H31A 0.9800 .
C31 H31B 0.9800 .
C31 H31C 0.9800 .
O6 S2 1.374(8) .
O6 S2A 1.494(9) .
S2 O5 1.354(8) .
S2 C32 1.45(3) .
S2 O7 1.478(9) .
C32 F3 1.377(19) .
C32 F2 1.385(18) .
C32 F1 1.386(9) .
S2A O7A 1.452(10) .
S2A O5A 1.463(10) .
S2A C32A 1.789(10) .
C32A F3A 1.304(16) .
C32A F2A 1.308(17) .
C32A F1A 1.367(9) .
C1S O1S 1.15(2) .
C1S O2S 1.43(3) .
C1S C1S 1.48(4) 5
C1S C2S 1.52(2) .
C2S C1S 1.52(2) 5
C2S H2S1 0.9599 .
C2S H2S2 0.9610 .
C2S H2S3 0.9635 .
O1S C1S 1.15(2) 5
C1X O1X 1.22(3) .
C1X O2X 1.31(3) .
C1X C2X 1.539(10) .
C2X H2X1 0.9097 .
C2X H2X2 0.9027 .
C2X H2X3 1.1468 .

loop_
_geom_torsion_atom_site_label_1
_geom_torsion_atom_site_label_2
_geom_torsion_atom_site_label_3
_geom_torsion_atom_site_label_4
_geom_torsion
_geom_torsion_site_symmetry_1
_geom_torsion_site_symmetry_4
C1 Pd1 N1 C6 -2.7(5) . .
N3 Pd1 N1 C6 -57(3) . .
O3 Pd1 N1 C6 173.1(5) . .
Pd1 Pd1 N1 C6 86.6(5) 4 .
C1 Pd1 N1 C8 177.5(6) . .
N3 Pd1 N1 C8 123(2) . .
O3 Pd1 N1 C8 -6.7(6) . .
Pd1 Pd1 N1 C8 -93.2(6) 4 .
N3 Pd1 C1 C5 -9.7(7) . .
N1 Pd1 C1 C5 176.1(7) . .
O3 Pd1 C1 C5 136(3) . .
Pd1 Pd1 C1 C5 74.0(7) 4 .
N3 Pd1 C1 C2 177.2(5) . .
N1 Pd1 C1 C2 2.9(5) . .
O3 Pd1 C1 C2 -37(3) . .
Pd1 Pd1 C1 C2 -99.1(4) 4 .
N3 Pd1 C1 Fe1 -104.1(4) . .
N1 Pd1 C1 Fe1 81.7(4) . .
O3 Pd1 C1 Fe1 42(3) . .
Pd1 Pd1 C1 Fe1 -20.4(4) 4 .
C2 Fe1 C1 C5 118.7(7) . .
C2 Fe1 C1 C5 -78.6(6) 4 .
C3 Fe1 C1 C5 -39.6(10) 4 .
C3 Fe1 C1 C5 80.7(5) . .
C4 Fe1 C1 C5 162.8(9) 4 .
C4 Fe1 C1 C5 36.8(5) . .
C1 Fe1 C1 C5 -122.2(5) 4 .
C5 Fe1 C1 C5 -164.1(4) 4 .
C2 Fe1 C1 C2 162.7(4) 4 .
C3 Fe1 C1 C2 -158.2(8) 4 .
C3 Fe1 C1 C2 -37.9(4) . .
C4 Fe1 C1 C2 44.1(11) 4 .
C4 Fe1 C1 C2 -81.9(5) . .
C1 Fe1 C1 C2 119.1(5) 4 .
C5 Fe1 C1 C2 77.3(5) 4 .
C5 Fe1 C1 C2 -118.7(7) . .
C2 Fe1 C1 Pd1 -106.5(7) . .
C2 Fe1 C1 Pd1 56.2(6) 4 .
C3 Fe1 C1 Pd1 95.2(9) 4 .
C3 Fe1 C1 Pd1 -144.5(5) . .
C4 Fe1 C1 Pd1 -62.4(11) 4 .
C4 Fe1 C1 Pd1 171.6(6) . .
C1 Fe1 C1 Pd1 12.6(2) 4 .
C5 Fe1 C1 Pd1 -29.3(6) 4 .
C5 Fe1 C1 Pd1 134.8(7) . .
C5 C1 C2 C6 -178.1(5) . .
Pd1 C1 C2 C6 -2.9(7) . .
Fe1 C1 C2 C6 -118.5(5) . .
C5 C1 C2 C3 -0.9(7) . .
Pd1 C1 C2 C3 174.3(4) . .
Fe1 C1 C2 C3 58.7(5) . .
C5 C1 C2 Fe1 -59.6(4) . .
Pd1 C1 C2 Fe1 115.6(4) . .
C2 Fe1 C2 C6 59.1(7) 4 .
C3 Fe1 C2 C6 -95.9(10) 4 .
C3 Fe1 C2 C6 -135.1(9) . .
C4 Fe1 C2 C6 -58.4(8) 4 .
C4 Fe1 C2 C6 -174.5(8) . .
C1 Fe1 C2 C6 24.5(8) 4 .
C1 Fe1 C2 C6 105.1(8) . .
C5 Fe1 C2 C6 -17.5(8) 4 .
C5 Fe1 C2 C6 142.8(8) . .
C2 Fe1 C2 C1 -46.0(4) 4 .
C3 Fe1 C2 C1 159.0(8) 4 .
C3 Fe1 C2 C1 119.8(7) . .
C4 Fe1 C2 C1 -163.5(5) 4 .
C4 Fe1 C2 C1 80.4(5) . .
C1 Fe1 C2 C1 -80.6(7) 4 .
C5 Fe1 C2 C1 -122.6(5) 4 .
C5 Fe1 C2 C1 37.7(5) . .
C2 Fe1 C2 C3 -165.9(5) 4 .
C3 Fe1 C2 C3 39.2(12) 4 .
C4 Fe1 C2 C3 76.6(6) 4 .
C4 Fe1 C2 C3 -39.4(5) . .
C1 Fe1 C2 C3 159.5(5) 4 .
C1 Fe1 C2 C3 -119.8(7) . .
C5 Fe1 C2 C3 117.6(5) 4 .
C5 Fe1 C2 C3 -82.2(5) . .
O2 S1 N2 C6 179.4(6) . .
O1 S1 N2 C6 -51.7(7) . .
C9 S1 N2 C6 64.8(7) . .
O2 S1 N2 C7 39.4(6) . .
O1 S1 N2 C7 168.3(5) . .
C9 S1 N2 C7 -75.1(6) . .
C6 C2 C3 C4 177.7(8) . .
C1 C2 C3 C4 1.7(7) . .
Fe1 C2 C3 C4 60.9(5) . .
C6 C2 C3 Fe1 116.8(9) . .
C1 C2 C3 Fe1 -59.2(5) . .
C2 Fe1 C3 C4 -116.0(7) . .
C2 Fe1 C3 C4 51.3(10) 4 .
C3 Fe1 C3 C4 80.2(4) 4 .
C4 Fe1 C3 C4 122.4(6) 4 .
C1 Fe1 C3 C4 -168.5(8) 4 .
C1 Fe1 C3 C4 -78.3(5) . .
C5 Fe1 C3 C4 162.5(5) 4 .
C5 Fe1 C3 C4 -35.0(5) . .
C2 Fe1 C3 C2 167.3(5) 4 .
C3 Fe1 C3 C2 -163.8(5) 4 .
C4 Fe1 C3 C2 -121.7(5) 4 .
C4 Fe1 C3 C2 116.0(7) . .
C1 Fe1 C3 C2 -52.6(10) 4 .
C1 Fe1 C3 C2 37.7(5) . .
C5 Fe1 C3 C2 -81.5(5) 4 .
C5 Fe1 C3 C2 80.9(5) . .
C2 C3 C4 C5 -1.8(8) . .
Fe1 C3 C4 C5 58.5(5) . .
C2 C3 C4 Fe1 -60.4(4) . .
C2 Fe1 C4 C5 -82.5(5) . .
C2 Fe1 C4 C5 78.1(5) 4 .
C3 Fe1 C4 C5 120.5(5) 4 .
C3 Fe1 C4 C5 -122.8(7) . .
C4 Fe1 C4 C5 161.8(5) 4 .
C1 Fe1 C4 C5 44.8(11) 4 .
C1 Fe1 C4 C5 -37.5(5) . .
C5 Fe1 C4 C5 -166.0(6) 4 .
C2 Fe1 C4 C3 40.2(4) . .
C2 Fe1 C4 C3 -159.1(5) 4 .
C3 Fe1 C4 C3 -116.7(5) 4 .
C4 Fe1 C4 C3 -75.5(4) 4 .
C1 Fe1 C4 C3 167.6(8) 4 .
C1 Fe1 C4 C3 85.2(5) . .
C5 Fe1 C4 C3 -43.2(11) 4 .
C5 Fe1 C4 C3 122.8(7) . .
C3 C4 C5 C1 1.3(8) . .
Fe1 C4 C5 C1 58.9(5) . .
C3 C4 C5 Fe1 -57.5(5) . .
C2 C1 C5 C4 -0.2(7) . .
Pd1 C1 C5 C4 -173.7(5) . .
Fe1 C1 C5 C4 -58.8(5) . .
C2 C1 C5 Fe1 58.6(4) . .
Pd1 C1 C5 Fe1 -114.9(6) . .
C2 Fe1 C5 C4 81.1(5) . .
C2 Fe1 C5 C4 -120.1(5) 4 .
C3 Fe1 C5 C4 -76.3(6) 4 .
C3 Fe1 C5 C4 36.1(5) . .
C4 Fe1 C5 C4 -44.5(13) 4 .
C1 Fe1 C5 C4 -162.9(5) 4 .
C1 Fe1 C5 C4 119.8(7) . .
C5 Fe1 C5 C4 163.8(5) 4 .
C2 Fe1 C5 C1 -38.7(4) . .
C2 Fe1 C5 C1 120.1(5) 4 .
C3 Fe1 C5 C1 163.9(4) 4 .
C3 Fe1 C5 C1 -83.6(5) . .
C4 Fe1 C5 C1 -164.3(8) 4 .
C4 Fe1 C5 C1 -119.8(7) . .
C1 Fe1 C5 C1 77.3(7) 4 .
C5 Fe1 C5 C1 44.1(4) 4 .
C8 N1 C6 N2 1.9(8) . .
Pd1 N1 C6 N2 -177.9(4) . .
C8 N1 C6 C2 -178.3(5) . .
Pd1 N1 C6 C2 1.8(8) . .
C7 N2 C6 N1 2.8(8) . .
S1 N2 C6 N1 -140.8(5) . .
C7 N2 C6 C2 -176.9(6) . .
S1 N2 C6 C2 39.5(10) . .
C1 C2 C6 N1 0.6(8) . .
C3 C2 C6 N1 -175.3(8) . .
Fe1 C2 C6 N1 -79.8(8) . .
C1 C2 C6 N2 -179.7(6) . .
C3 C2 C6 N2 4.4(13) . .
Fe1 C2 C6 N2 99.8(8) . .
C6 N2 C7 C22 115.7(7) . .
S1 N2 C7 C22 -98.1(7) . .
C6 N2 C7 C8 -5.9(7) . .
S1 N2 C7 C8 140.3(5) . .
C6 N1 C8 C16 119.0(8) . .
Pd1 N1 C8 C16 -61.2(10) . .
C6 N1 C8 C7 -5.5(7) . .
Pd1 N1 C8 C7 174.3(4) . .
N2 C7 C8 N1 6.6(6) . .
C22 C7 C8 N1 -115.1(6) . .
N2 C7 C8 C16 -113.7(7) . .
C22 C7 C8 C16 124.6(7) . .
O2 S1 C9 C10 -8.9(8) . .
O1 S1 C9 C10 -143.3(6) . .
N2 S1 C9 C10 103.1(7) . .
O2 S1 C9 C14 171.5(7) . .
O1 S1 C9 C14 37.1(8) . .
N2 S1 C9 C14 -76.6(7) . .
C14 C9 C10 C11 0.8(12) . .
S1 C9 C10 C11 -178.8(6) . .
C9 C10 C11 C12 -0.5(12) . .
C10 C11 C12 C13 0.2(13) . .
C10 C11 C12 C15 -178.9(8) . .
C11 C12 C13 C14 -0.4(14) . .
C15 C12 C13 C14 178.7(9) . .
C12 C13 C14 C9 0.7(14) . .
C10 C9 C14 C13 -1.0(13) . .
S1 C9 C14 C13 178.7(7) . .
N1 C8 C16 C17 -46.4(13) . .
C7 C8 C16 C17 69.6(11) . .
N1 C8 C16 C21 128.8(9) . .
C7 C8 C16 C21 -115.2(10) . .
C21 C16 C17 C18 7.7(17) . .
C8 C16 C17 C18 -177.4(10) . .
C16 C17 C18 C19 -4.1(16) . .
C17 C18 C19 C20 1.7(19) . .
C18 C19 C20 C21 -3(2) . .
C17 C16 C21 C20 -8.2(16) . .
C8 C16 C21 C20 176.6(9) . .
C19 C20 C21 C16 5.6(17) . .
N2 C7 C22 C23 -20.1(12) . .
C8 C7 C22 C23 96.6(9) . .
N2 C7 C22 C27 162.7(8) . .
C8 C7 C22 C27 -80.6(9) . .
C27 C22 C23 C24 2.0(13) . .
C7 C22 C23 C24 -175.3(8) . .
C22 C23 C24 C25 -1.6(13) . .
C23 C24 C25 C26 1.3(13) . .
C24 C25 C26 C27 -1.5(13) . .
C23 C22 C27 C26 -2.1(13) . .
C7 C22 C27 C26 175.3(8) . .
C25 C26 C27 C22 1.9(13) . .
C1 Pd1 N3 C28 -163(6) . .
N1 Pd1 N3 C28 -109(6) . .
O3 Pd1 N3 C28 21(6) . .
Pd1 Pd1 N3 C28 107(6) 4 .
Pd1 N3 C28 C29 15(15) . .
C1 Pd1 O3 C30 148(3) . .
N3 Pd1 O3 C30 -65.8(17) . .
N1 Pd1 O3 C30 108.8(17) . .
Pd1 Pd1 O3 C30 -149.4(17) 4 .
Pd1 O3 C30 C31 171.1(11) . .
Pd1 O3 C30 O4 3(3) . .
S2A O6 S2 O5 178.8(9) . .
S2A O6 S2 C32 56.4(13) . .
S2A O6 S2 O7 -46.8(12) . .
O5 S2 C32 F3 -57.5(18) . .
O6 S2 C32 F3 63.0(18) . .
O7 S2 C32 F3 -177.7(17) . .
O5 S2 C32 F2 -168.2(19) . .
O6 S2 C32 F2 -48(3) . .
O7 S2 C32 F2 72(2) . .
O5 S2 C32 F1 51(2) . .
O6 S2 C32 F1 171.8(18) . .
O7 S2 C32 F1 -69(2) . .
S2 O6 S2A O7A 53(2) . .
S2 O6 S2A O5A -178.5(18) . .
S2 O6 S2A C32A -76.4(14) . .
O7A S2A C32A F3A -68(2) . .
O5A S2A C32A F3A -178(2) . .
O6 S2A C32A F3A 76(2) . .
O7A S2A C32A F2A -179(2) . .
O5A S2A C32A F2A 71(2) . .
O6 S2A C32A F2A -35(2) . .
O7A S2A C32A F1A 63(2) . .
O5A S2A C32A F1A -47(2) . .
O6 S2A C32A F1A -152.6(16) . .
O1S C1S C2S C1S 0.0 . 5
O2S C1S C2S C1S 179(3) . 5
O2S C1S O1S C1S -179(2) . 5
C2S C1S O1S C1S 0.0 . 5
